data_4027697
loop_
_publ_author_name
'Albrecht Berkessel'
'Sonja S. Vormittag'
'Nils E. Schl\"orer'
'J\"org-M. Neud\"orfl'

_publ_section_title
;
 TEFDDOLs (\a,\a,\a',\a'-Tetrakis(perfluoroaryl/alkyl)-2,2'-dimethyl
 -1,3-dioxolane-4,5-dimethanols): Highly Fluorinated Chiral H-Bond Donors
 and Br\/onsted Acids with Distinct H-Bonding Patterns and Supramolecular
 Architectures
;
_journal_name_full 'Journal of Organic Chemistry'
_journal_page_first 10145
_journal_page_last 10157
_journal_paper_doi 10.1021/jo301609g
_journal_volume 77
_journal_year 2012
_chemical_absolute_configuration syn
_chemical_formula_moiety 'C19 H10 F28 O4'
_chemical_formula_sum 'C19 H10 F28 O4'
_chemical_formula_weight 834.27
_chemical_name_systematic
; 
 ? 
;
_space_group_IT_number 1
_symmetry_cell_setting triclinic
_symmetry_space_group_name_Hall 'P 1'
_symmetry_space_group_name_H-M 'P 1'
_atom_sites_solution_hydrogens geom
_atom_sites_solution_primary direct
_atom_sites_solution_secondary difmap
_audit_creation_method SHELXL-97
_cell_angle_alpha 107.199(4)
_cell_angle_beta 110.878(4)
_cell_angle_gamma 95.198(4)
_cell_formula_units_Z 2
_cell_length_a 10.5910(7)
_cell_length_b 11.4087(10)
_cell_length_c 12.7478(10)
_cell_measurement_reflns_used 7190
_cell_measurement_temperature 100(2)
_cell_measurement_theta_max 27.00
_cell_measurement_theta_min 1.92
_cell_volume 1341.27(19)
_computing_cell_refinement 'Nonius DENZO (Otwinowski, Minor 1997)'
_computing_data_collection 'Nonius COLLECT'
_computing_data_reduction 'Nonius DENZO (Otwinowski, Minor 1997)'
_computing_molecular_graphics 'SCHAKAL99 (E. Keller 1999)'
_computing_publication_material 'PLATON (A. L. Spek 1980-2004)'
_computing_structure_refinement 'SHELXL-97 (Sheldrick, 1997)'
_computing_structure_solution 'SHELXS-97 (Sheldrick, 1997)'
_diffrn_ambient_temperature 100(2)
_diffrn_measured_fraction_theta_full 0.967
_diffrn_measured_fraction_theta_max 0.967
_diffrn_measurement_device_type 'Nonius KappaCCD'
_diffrn_measurement_method Phi/Omega-Scans
_diffrn_radiation_monochromator graphite
_diffrn_radiation_source 'fine-focus sealed tube'
_diffrn_radiation_type MoK\a
_diffrn_radiation_wavelength 0.71073
_diffrn_reflns_av_R_equivalents 0.0274
_diffrn_reflns_av_sigmaI/netI 0.0943
_diffrn_reflns_limit_h_max 13
_diffrn_reflns_limit_h_min -12
_diffrn_reflns_limit_k_max 14
_diffrn_reflns_limit_k_min -14
_diffrn_reflns_limit_l_max 12
_diffrn_reflns_limit_l_min -16
_diffrn_reflns_number 7190
_diffrn_reflns_theta_full 27.00
_diffrn_reflns_theta_max 27.00
_diffrn_reflns_theta_min 1.92
_exptl_absorpt_coefficient_mu 0.268
_exptl_absorpt_correction_type none
_exptl_crystal_colour colourless
_exptl_crystal_density_diffrn 2.066
_exptl_crystal_description platelet
_exptl_crystal_F_000 816
_exptl_crystal_size_max .2
_exptl_crystal_size_mid .2
_exptl_crystal_size_min .03
_refine_diff_density_max 1.145
_refine_diff_density_min -0.451
_refine_diff_density_rms 0.079
_refine_ls_abs_structure_details 'Flack H D (1983), Acta Cryst. A39, 876-881'
_refine_ls_abs_structure_Flack 0.3(9)
_refine_ls_extinction_method none
_refine_ls_goodness_of_fit_ref 0.987
_refine_ls_hydrogen_treatment constr
_refine_ls_matrix_type full
_refine_ls_number_parameters 923
_refine_ls_number_reflns 5664
_refine_ls_number_restraints 3
_refine_ls_restrained_S_all 0.987
_refine_ls_R_factor_all 0.1055
_refine_ls_R_factor_gt 0.0542
_refine_ls_shift/su_max 0.013
_refine_ls_shift/su_mean 0.001
_refine_ls_structure_factor_coef Fsqd
_refine_ls_weighting_details 'calc w=1/[\s^2^(Fo^2^)+(0.0802P)^2^+0.0000P] where P=(Fo^2^+2Fc^2^)/3'
_refine_ls_weighting_scheme calc
_refine_ls_wR_factor_gt 0.1222
_refine_ls_wR_factor_ref 0.1408
_reflns_number_gt 3585
_reflns_number_total 5664
_reflns_threshold_expression >2sigma(I)
_cod_data_source_file jo301609g_si_006.cif
_cod_data_source_block ccdc827660
_cod_original_cell_volume 1341.27(18)
_cod_database_code 4027697

loop_
_symmetry_equiv_pos_as_xyz
'x, y, z'

loop_
_atom_site_label
_atom_site_type_symbol
_atom_site_fract_x
_atom_site_fract_y
_atom_site_fract_z
_atom_site_U_iso_or_equiv
_atom_site_adp_type
_atom_site_occupancy
_atom_site_symmetry_multiplicity
_atom_site_calc_flag
_atom_site_refinement_flags
F1 F 0.7811(7) 1.1912(5) 0.0891(5) 0.0590(16) Uani 1 1 d .
F2 F 0.8926(5) 1.3400(6) 0.2575(5) 0.0545(15) Uani 1 1 d .
F3 F 0.7388(5) 1.3734(5) 0.1129(5) 0.0470(13) Uani 1 1 d .
F4 F 0.5451(5) 1.1921(4) 0.1105(4) 0.0415(13) Uani 1 1 d .
F5 F 0.6339(5) 1.3679(4) 0.2659(4) 0.0343(11) Uani 1 1 d .
F6 F 0.7519(5) 1.0902(4) 0.2440(4) 0.0330(11) Uani 1 1 d .
F7 F 0.8012(4) 1.2599(4) 0.3982(4) 0.0323(11) Uani 1 1 d .
F8 F 0.5656(4) 1.3149(4) 0.4374(4) 0.0272(10) Uani 1 1 d .
F9 F 0.4108(4) 1.2242(4) 0.2541(4) 0.0331(11) Uani 1 1 d .
F10 F 0.3214(5) 1.0351(4) 0.3364(4) 0.0381(12) Uani 1 1 d .
F11 F 0.4491(5) 1.1692(4) 0.5159(4) 0.0381(11) Uani 1 1 d .
F12 F 0.1778(5) 1.2054(5) 0.2828(5) 0.0521(14) Uani 1 1 d .
F13 F 0.3146(5) 1.3515(4) 0.4457(5) 0.0465(13) Uani 1 1 d .
F14 F 0.1948(5) 1.1931(5) 0.4526(5) 0.0519(14) Uani 1 1 d .
F15 F 0.4640(4) 0.7993(4) 0.3293(4) 0.0335(11) Uani 1 1 d .
F16 F 0.5562(4) 0.6367(4) 0.3106(4) 0.0305(10) Uani 1 1 d .
F17 F 0.7251(4) 0.7642(4) 0.5719(4) 0.0299(10) Uani 1 1 d .
F18 F 0.5744(4) 0.8807(4) 0.5568(4) 0.0346(11) Uani 1 1 d .
F19 F 0.3655(5) 0.6583(5) 0.4357(5) 0.0444(13) Uani 1 1 d .
F20 F 0.5037(6) 0.6933(5) 0.6175(5) 0.0500(14) Uani 1 1 d .
F21 F 0.5282(5) 0.5560(4) 0.4754(5) 0.0393(12) Uani 1 1 d .
F22 F 0.8682(4) 0.7361(4) 0.4511(4) 0.0303(10) Uani 1 1 d .
F23 F 0.7635(5) 0.6495(4) 0.2565(4) 0.0324(10) Uani 1 1 d .
F24 F 0.8970(5) 0.8848(4) 0.2531(4) 0.0381(12) Uani 1 1 d .
F25 F 1.0239(4) 0.9177(4) 0.4418(4) 0.0357(11) Uani 1 1 d .
F26 F 0.9653(5) 0.6683(5) 0.1803(5) 0.0507(14) Uani 1 1 d .
F27 F 1.1468(5) 0.8099(5) 0.3101(5) 0.0484(13) Uani 1 1 d .
F28 F 1.0611(5) 0.6662(4) 0.3590(5) 0.0419(12) Uani 1 1 d .
O1 O 0.4981(5) 1.0143(4) 0.2194(5) 0.0297(13) Uani 1 1 d .
H1A H 0.5459 0.9644 0.1992 0.045 Uiso 0.50 1 calc PR
H1X H 0.4624 0.9759 0.1451 0.045 Uiso 0.50 1 d PR
O2 O 0.7233(5) 1.1603(4) 0.5366(4) 0.0271(12) Uani 1 1 d .
O3 O 0.8149(5) 0.9878(4) 0.5432(4) 0.0216(11) Uani 1 1 d .
O4 O 0.6279(5) 0.8223(5) 0.2261(5) 0.0267(12) Uani 1 1 d .
H4A H 0.5623 0.8599 0.2180 0.040 Uiso 0.50 1 calc PR
H4X H 0.5589 0.7767 0.1626 0.040 Uiso 0.50 1 d PR
C1 C 0.7703(9) 1.2923(8) 0.1668(7) 0.0324(19) Uani 1 1 d .
C2 C 0.6575(7) 1.2588(7) 0.2099(7) 0.0254(18) Uani 1 1 d .
C3 C 0.6968(8) 1.1819(7) 0.2954(7) 0.0254(17) Uani 1 1 d .
C4 C 0.5822(7) 1.1138(6) 0.3217(6) 0.0225(16) Uani 1 1 d .
C5 C 0.4874(8) 1.2027(7) 0.3548(7) 0.0279(19) Uani 1 1 d .
C6 C 0.3842(8) 1.1571(7) 0.4000(7) 0.0297(19) Uani 1 1 d .
C7 C 0.2649(8) 1.2289(7) 0.3960(8) 0.0325(19) Uani 1 1 d .
C8 C 0.6439(8) 1.0595(7) 0.4243(6) 0.0235(17) Uani 1 1 d .
H8 H 0.5650 1.0137 0.4326 0.028 Uiso 1 1 calc R
C9 C 0.8366(8) 1.1186(7) 0.6102(7) 0.0286(18) Uani 1 1 d .
C10 C 0.7485(7) 0.9738(6) 0.4201(6) 0.0225(16) Uani 1 1 d .
H10 H 0.8175 1.0091 0.3944 0.027 Uiso 1 1 calc R
C11 C 0.6933(8) 0.8330(6) 0.3463(7) 0.0242(17) Uani 1 1 d .
C12 C 0.5829(7) 0.7616(6) 0.3770(6) 0.0240(17) Uani 1 1 d .
C13 C 0.5970(8) 0.7698(7) 0.5037(7) 0.0269(18) Uani 1 1 d .
C14 C 0.4959(9) 0.6665(8) 0.5062(8) 0.036(2) Uani 1 1 d .
C15 C 0.8145(8) 0.7605(6) 0.3474(6) 0.0221(17) Uani 1 1 d .
C16 C 0.9407(8) 0.8286(7) 0.3366(7) 0.0275(18) Uani 1 1 d .
C17 C 1.0303(8) 0.7398(8) 0.2944(8) 0.0329(19) Uani 1 1 d .
C18 C 0.9716(8) 1.1926(7) 0.6276(8) 0.035(2) Uani 1 1 d .
H18A H 0.9784 1.1745 0.5500 0.052 Uiso 1 1 calc R
H18B H 1.0484 1.1690 0.6818 0.052 Uiso 1 1 calc R
H18C H 0.9761 1.2826 0.6624 0.052 Uiso 1 1 calc R
C19 C 0.8239(8) 1.1306(8) 0.7258(7) 0.033(2) Uani 1 1 d .
H19A H 0.8818 1.0808 0.7649 0.050 Uiso 1 1 calc R
H19B H 0.7271 1.0999 0.7098 0.050 Uiso 1 1 calc R
H19C H 0.8546 1.2192 0.7785 0.050 Uiso 1 1 calc R
F29 F 0.3552(6) 0.9734(5) 0.5816(5) 0.0610(16) Uani 1 1 d .
F30 F 0.4718(6) 1.0975(5) 0.7589(6) 0.076(2) Uani 1 1 d .
F31 F 0.2613(6) 1.0997(5) 0.6739(5) 0.0540(15) Uani 1 1 d .
F32 F 0.2158(6) 0.8238(5) 0.6245(5) 0.0542(14) Uani 1 1 d .
F33 F 0.4258(4) 0.8774(4) 0.7708(4) 0.0339(11) Uani 1 1 d .
F34 F 0.3176(6) 1.0685(4) 0.8951(5) 0.0507(14) Uani 1 1 d .
F35 F 0.1157(5) 0.9684(5) 0.7593(5) 0.0514(14) Uani 1 1 d .
F36 F 0.1944(5) 0.8501(4) 1.0519(4) 0.0399(12) Uani 1 1 d .
F37 F 0.1894(5) 1.0266(4) 1.0222(4) 0.0348(11) Uani 1 1 d .
F38 F -0.0452(5) 0.7431(4) 0.9010(5) 0.0477(13) Uani 1 1 d .
F39 F -0.0682(5) 0.8746(5) 0.8048(4) 0.0425(13) Uani 1 1 d .
F40 F -0.0620(6) 1.0596(5) 0.9881(5) 0.0525(14) Uani 1 1 d .
F41 F -0.0077(7) 0.9546(6) 1.1060(5) 0.0623(16) Uani 1 1 d .
F42 F -0.2012(6) 0.8904(6) 0.9578(6) 0.077(2) Uani 1 1 d .
F43 F 0.4072(4) 0.4614(4) 1.0524(4) 0.0286(10) Uani 1 1 d .
F44 F 0.2374(4) 0.3574(4) 0.8776(4) 0.0291(10) Uani 1 1 d .
F45 F 0.2145(4) 0.6042(4) 1.1072(4) 0.0320(10) Uani 1 1 d .
F46 F 0.0547(4) 0.4596(4) 0.9445(4) 0.0361(11) Uani 1 1 d .
F47 F 0.1746(6) 0.2793(4) 1.0388(5) 0.0498(14) Uani 1 1 d .
F48 F 0.2955(5) 0.4335(5) 1.2028(5) 0.0447(13) Uani 1 1 d .
F49 F 0.0740(5) 0.4018(5) 1.1298(5) 0.0532(15) Uani 1 1 d .
F50 F 0.3301(4) 0.4511(4) 0.7358(4) 0.0358(11) Uani 1 1 d .
F51 F 0.4576(4) 0.6415(4) 0.8292(4) 0.0346(11) Uani 1 1 d .
F52 F 0.5048(5) 0.3657(4) 0.8869(4) 0.0384(12) Uani 1 1 d .
F53 F 0.6218(4) 0.5554(4) 1.0092(4) 0.0330(11) Uani 1 1 d .
F54 F 0.5673(5) 0.4230(6) 0.7080(5) 0.0602(16) Uani 1 1 d .
F55 F 0.6994(5) 0.5951(5) 0.8442(5) 0.0509(14) Uani 1 1 d .
F56 F 0.7356(5) 0.4215(5) 0.8651(5) 0.0563(15) Uani 1 1 d .
O5 O 0.3772(5) 0.8877(5) 0.9718(5) 0.0305(12) Uani 1 1 d .
H5A H 0.3826 0.8415 1.0131 0.046 Uiso 0.50 1 calc PR
H5X H 0.4139 0.9259 1.0466 0.046 Uiso 0.50 1 d PR
O6 O 0.0637(5) 0.6959(4) 0.7203(4) 0.0250(12) Uani 1 1 d .
O7 O 0.0984(5) 0.5155(5) 0.7578(4) 0.0247(12) Uani 1 1 d .
O8 O 0.4110(5) 0.6795(4) 1.0265(4) 0.0206(11) Uani 1 1 d .
H8A H 0.4309 0.7397 1.0059 0.031 Uiso 0.50 1 calc PR
H8X H 0.4784 0.7245 1.0881 0.031 Uiso 0.50 1 d PR
C20 C 0.3523(10) 1.0280(8) 0.6889(8) 0.038(2) Uani 1 1 d .
C21 C 0.3089(10) 0.9205(8) 0.7260(9) 0.045(2) Uani 1 1 d .
C22 C 0.2410(7) 0.9530(6) 0.8161(6) 0.0209(16) Uani 1 1 d .
C23 C 0.2377(8) 0.8631(6) 0.8872(6) 0.0223(16) Uani 1 1 d .
C24 C 0.1493(8) 0.8988(7) 0.9624(7) 0.0284(18) Uani 1 1 d .
C25 C -0.0075(9) 0.8649(8) 0.9127(8) 0.040(2) Uani 1 1 d .
C26 C -0.0715(10) 0.9473(10) 0.9949(11) 0.055(3) Uani 1 1 d .
C27 C 0.1999(7) 0.7239(6) 0.8056(6) 0.0200(16) Uani 1 1 d .
H27 H 0.2635 0.7106 0.7632 0.024 Uiso 1 1 calc R
C28 C 0.0229(7) 0.5608(7) 0.6639(6) 0.0230(17) Uani 1 1 d .
C29 C 0.1923(7) 0.6176(6) 0.8588(6) 0.0219(16) Uani 1 1 d .
H29 H 0.1467 0.6432 0.9159 0.026 Uiso 1 1 calc R
C30 C 0.3269(7) 0.5763(7) 0.9246(6) 0.0228(16) Uani 1 1 d .
C31 C 0.2896(8) 0.4697(6) 0.9690(7) 0.0270(18) Uani 1 1 d .
C32 C 0.1848(8) 0.4856(7) 1.0312(7) 0.0268(18) Uani 1 1 d .
C33 C 0.1827(10) 0.3971(8) 1.1028(8) 0.037(2) Uani 1 1 d .
C34 C 0.4109(8) 0.5355(7) 0.8449(7) 0.0253(17) Uani 1 1 d .
C35 C 0.5416(8) 0.4839(7) 0.8928(7) 0.033(2) Uani 1 1 d .
C36 C 0.6382(9) 0.4815(9) 0.8260(8) 0.037(2) Uani 1 1 d .
C37 C 0.0619(8) 0.5143(8) 0.5592(7) 0.0339(19) Uani 1 1 d .
H37A H 0.1607 0.5482 0.5843 0.051 Uiso 1 1 calc R
H37B H 0.0072 0.5422 0.4948 0.051 Uiso 1 1 calc R
H37C H 0.0435 0.4222 0.5301 0.051 Uiso 1 1 calc R
C38 C -0.1324(7) 0.5232(7) 0.6324(7) 0.0304(19) Uani 1 1 d .
H38A H -0.1843 0.5570 0.5717 0.046 Uiso 1 1 calc R
H38B H -0.1502 0.5572 0.7046 0.046 Uiso 1 1 calc R
H38C H -0.1619 0.4313 0.6006 0.046 Uiso 1 1 calc R

loop_
_atom_site_aniso_label
_atom_site_aniso_U_11
_atom_site_aniso_U_22
_atom_site_aniso_U_33
_atom_site_aniso_U_23
_atom_site_aniso_U_13
_atom_site_aniso_U_12
F1 0.099(4) 0.046(3) 0.068(4) 0.028(3) 0.064(4) 0.028(3)
F2 0.033(3) 0.089(4) 0.055(3) 0.041(3) 0.022(3) 0.011(3)
F3 0.063(3) 0.041(3) 0.058(3) 0.036(3) 0.031(3) 0.019(3)
F4 0.038(3) 0.043(3) 0.034(3) 0.022(2) -0.001(2) 0.000(2)
F5 0.040(3) 0.025(2) 0.050(3) 0.020(2) 0.025(2) 0.012(2)
F6 0.042(3) 0.035(3) 0.030(2) 0.017(2) 0.017(2) 0.018(2)
F7 0.029(2) 0.028(2) 0.032(3) 0.010(2) 0.006(2) -0.001(2)
F8 0.028(2) 0.017(2) 0.035(3) 0.008(2) 0.012(2) 0.0045(19)
F9 0.032(2) 0.034(3) 0.035(3) 0.019(2) 0.008(2) 0.012(2)
F10 0.035(3) 0.021(2) 0.050(3) 0.012(2) 0.010(2) 0.001(2)
F11 0.037(3) 0.045(3) 0.041(3) 0.027(2) 0.015(2) 0.013(2)
F12 0.032(3) 0.060(4) 0.063(4) 0.028(3) 0.010(3) 0.020(3)
F13 0.044(3) 0.033(3) 0.073(4) 0.020(3) 0.033(3) 0.018(2)
F14 0.041(3) 0.062(4) 0.078(4) 0.041(3) 0.037(3) 0.021(3)
F15 0.020(2) 0.030(2) 0.046(3) 0.016(2) 0.006(2) 0.008(2)
F16 0.035(2) 0.015(2) 0.032(3) 0.0024(19) 0.010(2) 0.0001(19)
F17 0.032(2) 0.030(2) 0.030(3) 0.016(2) 0.010(2) 0.011(2)
F18 0.039(3) 0.022(2) 0.046(3) 0.005(2) 0.025(2) 0.010(2)
F19 0.027(3) 0.042(3) 0.069(4) 0.028(3) 0.019(2) 0.008(2)
F20 0.065(4) 0.042(3) 0.063(4) 0.022(3) 0.046(3) 0.013(3)
F21 0.049(3) 0.023(2) 0.061(3) 0.021(2) 0.032(3) 0.013(2)
F22 0.034(2) 0.039(3) 0.031(3) 0.022(2) 0.017(2) 0.020(2)
F23 0.040(3) 0.017(2) 0.037(3) 0.002(2) 0.017(2) 0.009(2)
F24 0.046(3) 0.040(3) 0.040(3) 0.025(2) 0.021(2) 0.016(2)
F25 0.029(2) 0.028(2) 0.041(3) 0.007(2) 0.010(2) 0.000(2)
F26 0.055(3) 0.053(3) 0.041(3) 0.000(3) 0.028(3) 0.016(3)
F27 0.037(3) 0.046(3) 0.075(4) 0.024(3) 0.034(3) 0.007(2)
F28 0.045(3) 0.035(3) 0.062(3) 0.026(3) 0.030(3) 0.024(2)
O1 0.031(3) 0.016(3) 0.029(3) 0.005(2) 0.001(2) 0.003(2)
O2 0.028(3) 0.017(3) 0.027(3) 0.003(2) 0.005(2) 0.005(2)
O3 0.024(3) 0.018(2) 0.016(3) 0.007(2) -0.001(2) 0.010(2)
O4 0.026(3) 0.022(3) 0.023(3) 0.007(2) 0.001(2) 0.001(2)
C1 0.037(5) 0.033(5) 0.032(5) 0.017(4) 0.014(4) 0.015(4)
C2 0.023(4) 0.016(4) 0.026(4) 0.004(3) -0.001(4) 0.005(3)
C3 0.031(4) 0.020(4) 0.022(4) 0.006(3) 0.007(4) 0.013(4)
C4 0.025(4) 0.011(3) 0.019(4) -0.001(3) -0.001(3) -0.001(3)
C5 0.027(4) 0.021(4) 0.026(5) 0.009(4) -0.002(4) 0.010(3)
C6 0.028(4) 0.021(4) 0.029(5) 0.011(4) 0.000(4) -0.004(3)
C7 0.029(4) 0.026(4) 0.048(6) 0.014(4) 0.020(4) 0.008(4)
C8 0.027(4) 0.022(4) 0.021(4) 0.010(3) 0.008(3) 0.007(3)
C9 0.032(4) 0.028(4) 0.019(4) 0.006(3) 0.003(3) 0.009(4)
C10 0.030(4) 0.013(3) 0.021(4) 0.005(3) 0.008(3) 0.003(3)
C11 0.030(4) 0.013(3) 0.023(4) 0.011(3) -0.002(3) 0.004(3)
C12 0.022(4) 0.010(3) 0.023(4) -0.002(3) -0.003(3) -0.002(3)
C13 0.028(4) 0.021(4) 0.028(4) 0.007(3) 0.008(3) 0.009(3)
C14 0.035(5) 0.030(5) 0.051(6) 0.016(4) 0.025(4) 0.005(4)
C15 0.030(4) 0.017(4) 0.023(4) 0.014(3) 0.010(3) 0.008(3)
C16 0.032(4) 0.020(4) 0.024(4) 0.008(4) 0.004(4) 0.004(4)
C17 0.024(4) 0.033(5) 0.041(5) 0.014(4) 0.013(4) 0.003(4)
C18 0.025(4) 0.016(4) 0.037(5) 0.004(4) -0.009(4) -0.004(3)
C19 0.035(5) 0.026(4) 0.019(4) 0.002(4) -0.004(4) 0.000(4)
F29 0.077(4) 0.056(4) 0.064(4) 0.027(3) 0.033(3) 0.038(3)
F30 0.048(4) 0.047(4) 0.116(6) 0.045(4) 0.005(4) -0.008(3)
F31 0.078(4) 0.049(3) 0.079(4) 0.049(3) 0.053(3) 0.046(3)
F32 0.061(4) 0.048(3) 0.044(3) 0.011(3) 0.018(3) 0.003(3)
F33 0.028(2) 0.031(3) 0.046(3) 0.014(2) 0.017(2) 0.015(2)
F34 0.077(4) 0.026(3) 0.055(3) 0.014(3) 0.034(3) 0.008(3)
F35 0.042(3) 0.062(4) 0.057(4) 0.038(3) 0.015(3) 0.013(3)
F36 0.057(3) 0.038(3) 0.034(3) 0.021(2) 0.021(2) 0.018(2)
F37 0.039(3) 0.020(2) 0.038(3) 0.005(2) 0.014(2) 0.001(2)
F38 0.051(3) 0.029(3) 0.059(3) 0.003(3) 0.029(3) -0.001(2)
F39 0.036(3) 0.053(3) 0.034(3) 0.012(2) 0.007(2) 0.025(3)
F40 0.066(3) 0.048(3) 0.059(4) 0.019(3) 0.036(3) 0.034(3)
F41 0.087(4) 0.057(4) 0.052(4) 0.014(3) 0.042(4) 0.013(3)
F42 0.053(4) 0.071(4) 0.098(5) -0.003(4) 0.048(4) 0.009(3)
F43 0.023(2) 0.029(2) 0.036(3) 0.019(2) 0.0064(19) 0.0102(19)
F44 0.034(2) 0.015(2) 0.027(2) 0.0060(19) 0.000(2) 0.0025(19)
F45 0.042(3) 0.024(2) 0.037(3) 0.016(2) 0.019(2) 0.010(2)
F46 0.025(2) 0.040(3) 0.042(3) 0.022(2) 0.007(2) 0.002(2)
F47 0.072(4) 0.025(3) 0.055(3) 0.025(3) 0.022(3) 0.005(3)
F48 0.047(3) 0.053(3) 0.046(3) 0.037(3) 0.016(3) 0.012(3)
F49 0.049(3) 0.066(4) 0.078(4) 0.052(3) 0.040(3) 0.019(3)
F50 0.029(2) 0.040(3) 0.022(2) -0.002(2) 0.003(2) 0.007(2)
F51 0.035(2) 0.039(3) 0.046(3) 0.027(2) 0.023(2) 0.017(2)
F52 0.036(3) 0.028(3) 0.046(3) 0.013(2) 0.010(2) 0.012(2)
F53 0.025(2) 0.032(2) 0.027(3) 0.004(2) -0.001(2) 0.009(2)
F54 0.040(3) 0.091(5) 0.042(3) 0.009(3) 0.019(3) 0.017(3)
F55 0.038(3) 0.049(3) 0.075(4) 0.020(3) 0.035(3) 0.011(3)
F56 0.042(3) 0.063(4) 0.065(4) 0.017(3) 0.022(3) 0.032(3)
O5 0.033(3) 0.027(3) 0.022(3) 0.010(2) 0.001(2) 0.006(2)
O6 0.024(3) 0.017(2) 0.029(3) 0.011(2) 0.003(2) 0.005(2)
O7 0.023(3) 0.021(3) 0.022(3) 0.009(2) 0.001(2) 0.000(2)
O8 0.018(2) 0.013(2) 0.023(3) 0.004(2) 0.002(2) -0.002(2)
C20 0.055(6) 0.039(5) 0.047(6) 0.028(5) 0.037(5) 0.020(5)
C21 0.047(6) 0.030(5) 0.061(7) 0.023(5) 0.020(5) 0.001(4)
C22 0.018(4) 0.010(3) 0.023(4) 0.004(3) -0.003(3) 0.004(3)
C23 0.037(4) 0.012(3) 0.018(4) 0.005(3) 0.011(3) 0.006(3)
C24 0.032(4) 0.024(4) 0.035(5) 0.019(4) 0.011(4) 0.013(4)
C25 0.039(5) 0.031(5) 0.047(6) 0.007(4) 0.018(5) 0.009(4)
C26 0.036(6) 0.049(7) 0.079(9) 0.011(6) 0.029(6) 0.012(5)
C27 0.019(4) 0.017(4) 0.027(4) 0.009(3) 0.010(3) 0.006(3)
C28 0.019(4) 0.032(4) 0.020(4) 0.017(4) 0.003(3) 0.006(3)
C29 0.028(4) 0.013(3) 0.019(4) 0.005(3) 0.004(3) 0.001(3)
C30 0.022(4) 0.017(4) 0.021(4) 0.005(3) 0.002(3) -0.002(3)
C31 0.034(4) 0.009(4) 0.025(4) 0.002(3) 0.002(4) 0.000(3)
C32 0.029(4) 0.021(4) 0.034(5) 0.018(4) 0.011(4) 0.003(3)
C33 0.046(5) 0.041(5) 0.042(6) 0.029(4) 0.024(5) 0.015(4)
C34 0.028(4) 0.018(4) 0.026(4) 0.007(3) 0.007(4) 0.006(3)
C35 0.023(4) 0.021(4) 0.037(5) 0.001(4) 0.000(4) -0.003(3)
C36 0.026(4) 0.042(5) 0.040(6) 0.011(4) 0.013(4) 0.010(4)
C37 0.029(4) 0.032(5) 0.034(5) 0.011(4) 0.006(4) 0.003(4)
C38 0.025(4) 0.022(4) 0.032(5) 0.005(4) 0.004(4) 0.005(3)

loop_
_atom_type_symbol
_atom_type_description
_atom_type_scat_dispersion_real
_atom_type_scat_dispersion_imag
_atom_type_scat_source
C C 0.0033 0.0016 'International Tables Vol C Tables 4.2.6.8 and 6.1.1.4'
H H 0.0000 0.0000 'International Tables Vol C Tables 4.2.6.8 and 6.1.1.4'
F F 0.0171 0.0103 'International Tables Vol C Tables 4.2.6.8 and 6.1.1.4'
O O 0.0106 0.0060 'International Tables Vol C Tables 4.2.6.8 and 6.1.1.4'

loop_
_geom_angle_atom_site_label_1
_geom_angle_atom_site_label_2
_geom_angle_atom_site_label_3
_geom_angle
C4 O1 H1A 109.5
C4 O1 H1X 153.5
H1A O1 H1X 69.6
C8 O2 C9 109.7(5)
C10 O3 C9 106.1(5)
C11 O4 H4A 109.5
C11 O4 H4X 139.7
H4A O4 H4X 71.8
F3 C1 F2 109.2(7)
F3 C1 F1 107.6(7)
F2 C1 F1 107.7(7)
F3 C1 C2 110.2(6)
F2 C1 C2 111.1(7)
F1 C1 C2 110.9(7)
F5 C2 F4 110.3(6)
F5 C2 C1 106.2(6)
F4 C2 C1 105.9(6)
F5 C2 C3 109.9(6)
F4 C2 C3 109.8(6)
C1 C2 C3 114.6(6)
F7 C3 F6 106.5(6)
F7 C3 C2 106.2(6)
F6 C3 C2 105.6(6)
F7 C3 C4 111.3(6)
F6 C3 C4 106.1(6)
C2 C3 C4 120.3(6)
O1 C4 C5 107.0(6)
O1 C4 C3 108.7(6)
C5 C4 C3 111.8(6)
O1 C4 C8 107.4(5)
C5 C4 C8 108.9(6)
C3 C4 C8 112.8(6)
F8 C5 F9 107.2(6)
F8 C5 C6 107.3(6)
F9 C5 C6 105.9(6)
F8 C5 C4 110.2(6)
F9 C5 C4 107.4(6)
C6 C5 C4 118.3(6)
F11 C6 F10 108.1(6)
F11 C6 C5 110.4(6)
F10 C6 C5 111.4(7)
F11 C6 C7 105.0(7)
F10 C6 C7 105.7(6)
C5 C6 C7 115.9(6)
F13 C7 F14 109.5(7)
F13 C7 F12 107.2(7)
F14 C7 F12 108.6(7)
F13 C7 C6 110.8(6)
F14 C7 C6 110.0(6)
F12 C7 C6 110.7(7)
O2 C8 C10 101.1(5)
O2 C8 C4 110.2(5)
C10 C8 C4 120.8(6)
O2 C8 H8 108.0
C10 C8 H8 108.0
C4 C8 H8 108.0
O3 C9 O2 104.5(5)
O3 C9 C19 108.6(6)
O2 C9 C19 109.3(6)
O3 C9 C18 111.9(6)
O2 C9 C18 109.2(6)
C19 C9 C18 112.9(7)
O3 C10 C11 108.2(5)
O3 C10 C8 101.4(5)
C11 C10 C8 118.9(6)
O3 C10 H10 109.3
C11 C10 H10 109.3
C8 C10 H10 109.3
O4 C11 C10 106.8(5)
O4 C11 C15 103.4(6)
C10 C11 C15 112.2(6)
O4 C11 C12 107.0(6)
C10 C11 C12 115.8(6)
C15 C11 C12 110.6(5)
F15 C12 F16 105.1(5)
F15 C12 C13 105.4(6)
F16 C12 C13 106.8(6)
F15 C12 C11 105.1(5)
F16 C12 C11 107.0(6)
C13 C12 C11 125.8(6)
F18 C13 F17 107.5(6)
F18 C13 C14 107.9(6)
F17 C13 C14 106.6(6)
F18 C13 C12 108.1(6)
F17 C13 C12 111.9(6)
C14 C13 C12 114.6(6)
F21 C14 F19 109.5(7)
F21 C14 F20 107.0(7)
F19 C14 F20 107.6(7)
F21 C14 C13 111.4(6)
F19 C14 C13 112.0(6)
F20 C14 C13 109.1(7)
F23 C15 F22 107.4(5)
F23 C15 C16 107.2(6)
F22 C15 C16 105.3(6)
F23 C15 C11 109.2(6)
F22 C15 C11 110.9(6)
C16 C15 C11 116.5(6)
F25 C16 F24 108.1(6)
F25 C16 C15 110.7(6)
F24 C16 C15 110.3(6)
F25 C16 C17 107.9(6)
F24 C16 C17 105.2(6)
C15 C16 C17 114.3(6)
F26 C17 F27 109.1(7)
F26 C17 F28 108.6(7)
F27 C17 F28 108.8(6)
F26 C17 C16 111.6(6)
F27 C17 C16 108.5(7)
F28 C17 C16 110.3(7)
C9 C18 H18A 109.5
C9 C18 H18B 109.5
H18A C18 H18B 109.5
C9 C18 H18C 109.5
H18A C18 H18C 109.5
H18B C18 H18C 109.5
C9 C19 H19A 109.5
C9 C19 H19B 109.5
H19A C19 H19B 109.5
C9 C19 H19C 109.5
H19A C19 H19C 109.5
H19B C19 H19C 109.5
C23 O5 H5A 109.5
C23 O5 H5X 130.9
H5A O5 H5X 65.1
C27 O6 C28 106.8(5)
C29 O7 C28 109.7(5)
C30 O8 H8A 109.5
C30 O8 H8X 161.0
H8A O8 H8X 79.2
F30 C20 F31 108.9(8)
F30 C20 F29 107.6(8)
F31 C20 F29 106.7(7)
F30 C20 C21 114.7(8)
F31 C20 C21 112.7(7)
F29 C20 C21 105.8(8)
F33 C21 F32 107.4(7)
F33 C21 C20 106.2(7)
F32 C21 C20 108.7(8)
F33 C21 C22 110.8(7)
F32 C21 C22 107.5(7)
C20 C21 C22 116.0(7)
F35 C22 F34 106.6(5)
F35 C22 C21 107.8(6)
F34 C22 C21 103.5(6)
F35 C22 C23 111.6(6)
F34 C22 C23 108.8(6)
C21 C22 C23 117.7(6)
O5 C23 C27 106.9(5)
O5 C23 C22 104.7(6)
C27 C23 C22 111.6(6)
O5 C23 C24 106.2(6)
C27 C23 C24 115.1(6)
C22 C23 C24 111.5(6)
F36 C24 F37 103.8(6)
F36 C24 C25 105.6(7)
F37 C24 C25 107.1(6)
F36 C24 C23 106.1(5)
F37 C24 C23 107.3(6)
C25 C24 C23 125.1(7)
F39 C25 F38 107.9(7)
F39 C25 C24 113.1(7)
F38 C25 C24 107.5(7)
F39 C25 C26 106.0(7)
F38 C25 C26 107.9(8)
C24 C25 C26 114.2(7)
F41 C26 F40 110.2(9)
F41 C26 F42 107.3(10)
F40 C26 F42 111.4(8)
F41 C26 C25 110.5(8)
F40 C26 C25 109.4(9)
F42 C26 C25 107.9(8)
O6 C27 C23 108.9(5)
O6 C27 C29 100.6(5)
C23 C27 C29 120.2(6)
O6 C27 H27 108.8
C23 C27 H27 108.8
C29 C27 H27 108.8
O6 C28 O7 104.0(5)
O6 C28 C37 112.1(6)
O7 C28 C37 110.1(6)
O6 C28 C38 107.3(6)
O7 C28 C38 108.7(6)
C37 C28 C38 114.0(6)
O7 C29 C27 102.5(5)
O7 C29 C30 110.6(5)
C27 C29 C30 120.8(6)
O7 C29 H29 107.4
C27 C29 H29 107.4
C30 C29 H29 107.4
O8 C30 C31 107.0(6)
O8 C30 C29 107.3(5)
C31 C30 C29 110.0(6)
O8 C30 C34 108.3(6)
C31 C30 C34 111.2(6)
C29 C30 C34 112.8(6)
F43 C31 F44 108.1(5)
F43 C31 C30 108.1(6)
F44 C31 C30 110.9(6)
F43 C31 C32 105.1(6)
F44 C31 C32 106.5(6)
C30 C31 C32 117.7(6)
F45 C32 F46 109.3(6)
F45 C32 C33 107.6(7)
F46 C32 C33 106.9(6)
F45 C32 C31 110.0(6)
F46 C32 C31 108.3(6)
C33 C32 C31 114.7(6)
F49 C33 F48 108.9(7)
F49 C33 F47 109.0(7)
F48 C33 F47 108.7(7)
F49 C33 C32 108.4(7)
F48 C33 C32 110.5(7)
F47 C33 C32 111.2(7)
F50 C34 F51 107.5(6)
F50 C34 C35 106.4(6)
F51 C34 C35 104.8(6)
F50 C34 C30 111.9(6)
F51 C34 C30 105.8(6)
C35 C34 C30 119.7(6)
F52 C35 F53 108.2(7)
F52 C35 C36 106.9(7)
F53 C35 C36 105.4(6)
F52 C35 C34 110.0(6)
F53 C35 C34 110.6(6)
C36 C35 C34 115.4(7)
F55 C36 F56 107.8(7)
F55 C36 F54 108.1(7)
F56 C36 F54 108.9(7)
F55 C36 C35 111.7(7)
F56 C36 C35 109.5(7)
F54 C36 C35 110.8(7)
C28 C37 H37A 109.5
C28 C37 H37B 109.5
H37A C37 H37B 109.5
C28 C37 H37C 109.5
H37A C37 H37C 109.5
H37B C37 H37C 109.5
C28 C38 H38A 109.5
C28 C38 H38B 109.5
H38A C38 H38B 109.5
C28 C38 H38C 109.5
H38A C38 H38C 109.5
H38B C38 H38C 109.5

loop_
_geom_bond_atom_site_label_1
_geom_bond_atom_site_label_2
_geom_bond_distance
F1 C1 1.324(10)
F2 C1 1.320(10)
F3 C1 1.307(9)
F4 C2 1.339(8)
F5 C2 1.334(8)
F6 C3 1.358(8)
F7 C3 1.353(9)
F8 C5 1.350(9)
F9 C5 1.358(8)
F10 C6 1.348(9)
F11 C6 1.346(9)
F12 C7 1.335(10)
F13 C7 1.318(9)
F14 C7 1.319(10)
F15 C12 1.358(8)
F16 C12 1.367(8)
F17 C13 1.345(8)
F18 C13 1.334(8)
F19 C14 1.329(9)
F20 C14 1.330(10)
F21 C14 1.321(9)
F22 C15 1.364(8)
F23 C15 1.341(8)
F24 C16 1.366(8)
F25 C16 1.341(9)
F26 C17 1.318(10)
F27 C17 1.324(9)
F28 C17 1.325(10)
O1 C4 1.377(8)
O1 H1A 0.8400
O1 H1X 0.8368
O2 C8 1.439(9)
O2 C9 1.453(9)
O3 C10 1.424(9)
O3 C9 1.432(9)
O4 C11 1.400(9)
O4 H4A 0.8400
O4 H4X 0.8490
C1 C2 1.544(12)
C2 C3 1.562(10)
C3 C4 1.569(11)
C4 C5 1.563(10)
C4 C8 1.571(10)
C5 C6 1.524(12)
C6 C7 1.562(11)
C8 C10 1.547(10)
C8 H8 1.0000
C9 C19 1.494(12)
C9 C18 1.501(11)
C10 C11 1.533(9)
C10 H10 1.0000
C11 C15 1.588(10)
C11 C12 1.589(11)
C12 C13 1.541(11)
C13 C14 1.535(11)
C15 C16 1.554(11)
C16 C17 1.560(11)
C18 H18A 0.9800
C18 H18B 0.9800
C18 H18C 0.9800
C19 H19A 0.9800
C19 H19B 0.9800
C19 H19C 0.9800
F29 C20 1.337(10)
F30 C20 1.273(11)
F31 C20 1.319(10)
F32 C21 1.383(11)
F33 C21 1.369(10)
F34 C22 1.359(8)
F35 C22 1.322(8)
F36 C24 1.369(8)
F37 C24 1.374(9)
F38 C25 1.359(10)
F39 C25 1.339(11)
F40 C26 1.307(12)
F41 C26 1.306(13)
F42 C26 1.314(11)
F43 C31 1.353(9)
F44 C31 1.354(8)
F45 C32 1.341(9)
F46 C32 1.362(9)
F47 C33 1.326(10)
F48 C33 1.318(10)
F49 C33 1.316(10)
F50 C34 1.343(9)
F51 C34 1.360(9)
F52 C35 1.343(9)
F53 C35 1.360(9)
F54 C36 1.335(10)
F55 C36 1.310(10)
F56 C36 1.320(10)
O5 C23 1.427(9)
O5 H5A 0.8400
O5 H5X 0.8426
O6 C27 1.400(8)
O6 C28 1.443(9)
O7 C29 1.412(8)
O7 C28 1.449(8)
O8 C30 1.396(8)
O8 H8A 0.8400
O8 H8X 0.8280
C20 C21 1.528(12)
C21 C22 1.536(13)
C22 C23 1.562(10)
C23 C27 1.541(9)
C23 C24 1.563(11)
C24 C25 1.515(12)
C25 C26 1.575(13)
C27 C29 1.563(10)
C27 H27 1.0000
C28 C37 1.499(11)
C28 C38 1.533(10)
C29 C30 1.569(10)
C29 H29 1.0000
C30 C31 1.561(10)
C30 C34 1.575(11)
C31 C32 1.572(11)
C32 C33 1.552(11)
C34 C35 1.546(10)
C35 C36 1.545(12)
C37 H37A 0.9800
C37 H37B 0.9800
C37 H37C 0.9800
C38 H38A 0.9800
C38 H38B 0.9800
C38 H38C 0.9800

loop_
_geom_torsion_atom_site_label_1
_geom_torsion_atom_site_label_2
_geom_torsion_atom_site_label_3
_geom_torsion_atom_site_label_4
_geom_torsion
F3 C1 C2 F5 -47.9(8)
F2 C1 C2 F5 73.2(8)
F1 C1 C2 F5 -167.0(6)
F3 C1 C2 F4 69.4(8)
F2 C1 C2 F4 -169.5(6)
F1 C1 C2 F4 -49.7(8)
F3 C1 C2 C3 -169.4(6)
F2 C1 C2 C3 -48.3(9)
F1 C1 C2 C3 71.5(8)
F5 C2 C3 F7 -52.2(7)
F4 C2 C3 F7 -173.7(6)
C1 C2 C3 F7 67.3(8)
F5 C2 C3 F6 -165.1(6)
F4 C2 C3 F6 73.5(7)
C1 C2 C3 F6 -45.6(8)
F5 C2 C3 C4 75.2(8)
F4 C2 C3 C4 -46.3(9)
C1 C2 C3 C4 -165.4(6)
F7 C3 C4 O1 -165.0(5)
F6 C3 C4 O1 -49.6(7)
C2 C3 C4 O1 69.9(8)
F7 C3 C4 C5 77.1(7)
F6 C3 C4 C5 -167.4(6)
C2 C3 C4 C5 -47.9(8)
F7 C3 C4 C8 -46.0(7)
F6 C3 C4 C8 69.5(7)
C2 C3 C4 C8 -171.1(6)
O1 C4 C5 F8 -166.4(6)
C3 C4 C5 F8 -47.6(8)
C8 C4 C5 F8 77.7(7)
O1 C4 C5 F9 -50.0(8)
C3 C4 C5 F9 68.9(7)
C8 C4 C5 F9 -165.9(6)
O1 C4 C5 C6 69.7(8)
C3 C4 C5 C6 -171.5(6)
C8 C4 C5 C6 -46.2(8)
F8 C5 C6 F11 -47.2(7)
F9 C5 C6 F11 -161.4(6)
C4 C5 C6 F11 78.1(8)
F8 C5 C6 F10 -167.3(5)
F9 C5 C6 F10 78.5(7)
C4 C5 C6 F10 -41.9(9)
F8 C5 C6 C7 71.9(8)
F9 C5 C6 C7 -42.3(8)
C4 C5 C6 C7 -162.7(6)
F11 C6 C7 F13 72.1(8)
F10 C6 C7 F13 -173.8(7)
C5 C6 C7 F13 -49.9(9)
F11 C6 C7 F14 -49.1(8)
F10 C6 C7 F14 65.0(8)
C5 C6 C7 F14 -171.2(7)
F11 C6 C7 F12 -169.1(6)
F10 C6 C7 F12 -55.0(8)
C5 C6 C7 F12 68.9(8)
C9 O2 C8 C10 -19.3(7)
C9 O2 C8 C4 -148.3(6)
O1 C4 C8 O2 -174.9(6)
C5 C4 C8 O2 -59.4(7)
C3 C4 C8 O2 65.3(7)
O1 C4 C8 C10 67.8(8)
C5 C4 C8 C10 -176.7(6)
C3 C4 C8 C10 -52.0(8)
C10 O3 C9 O2 29.9(7)
C10 O3 C9 C19 146.6(6)
C10 O3 C9 C18 -88.1(7)
C8 O2 C9 O3 -4.9(8)
C8 O2 C9 C19 -121.1(6)
C8 O2 C9 C18 114.9(7)
C9 O3 C10 C11 -167.3(6)
C9 O3 C10 C8 -41.5(7)
O2 C8 C10 O3 36.5(7)
C4 C8 C10 O3 158.3(6)
O2 C8 C10 C11 154.9(6)
C4 C8 C10 C11 -83.3(9)
O3 C10 C11 O4 179.6(6)
C8 C10 C11 O4 64.9(8)
O3 C10 C11 C15 -67.7(8)
C8 C10 C11 C15 177.6(6)
O3 C10 C11 C12 60.6(7)
C8 C10 C11 C12 -54.2(8)
O4 C11 C12 F15 -44.9(7)
C10 C11 C12 F15 74.1(7)
C15 C11 C12 F15 -156.9(5)
O4 C11 C12 F16 66.5(7)
C10 C11 C12 F16 -174.5(5)
C15 C11 C12 F16 -45.5(7)
O4 C11 C12 C13 -167.2(6)
C10 C11 C12 C13 -48.2(9)
C15 C11 C12 C13 80.8(8)
F15 C12 C13 F18 -47.1(7)
F16 C12 C13 F18 -158.6(5)
C11 C12 C13 F18 75.0(8)
F15 C12 C13 F17 -165.3(5)
F16 C12 C13 F17 83.3(7)
C11 C12 C13 F17 -43.1(9)
F15 C12 C13 C14 73.2(7)
F16 C12 C13 C14 -38.2(8)
C11 C12 C13 C14 -164.6(6)
F18 C13 C14 F21 -168.5(6)
F17 C13 C14 F21 -53.3(8)
C12 C13 C14 F21 71.0(8)
F18 C13 C14 F19 68.4(8)
F17 C13 C14 F19 -176.3(6)
C12 C13 C14 F19 -52.0(9)
F18 C13 C14 F20 -50.6(8)
F17 C13 C14 F20 64.6(8)
C12 C13 C14 F20 -171.1(6)
O4 C11 C15 F23 -47.5(7)
C10 C11 C15 F23 -162.3(6)
C12 C11 C15 F23 66.8(7)
O4 C11 C15 F22 -165.6(5)
C10 C11 C15 F22 79.6(7)
C12 C11 C15 F22 -51.3(8)
O4 C11 C15 C16 74.0(7)
C10 C11 C15 C16 -40.8(8)
C12 C11 C15 C16 -171.7(6)
F23 C15 C16 F25 -159.6(5)
F22 C15 C16 F25 -45.5(7)
C11 C15 C16 F25 77.9(7)
F23 C15 C16 F24 80.8(7)
F22 C15 C16 F24 -165.1(6)
C11 C15 C16 F24 -41.7(8)
F23 C15 C16 C17 -37.4(8)
F22 C15 C16 C17 76.7(7)
C11 C15 C16 C17 -160.0(6)
F25 C16 C17 F26 -165.1(6)
F24 C16 C17 F26 -49.9(8)
C15 C16 C17 F26 71.2(8)
F25 C16 C17 F27 -44.9(8)
F24 C16 C17 F27 70.3(8)
C15 C16 C17 F27 -168.5(6)
F25 C16 C17 F28 74.1(8)
F24 C16 C17 F28 -170.6(6)
C15 C16 C17 F28 -49.5(9)
F30 C20 C21 F33 -37.8(10)
F31 C20 C21 F33 -163.2(8)
F29 C20 C21 F33 80.6(9)
F30 C20 C21 F32 -153.2(8)
F31 C20 C21 F32 81.5(10)
F29 C20 C21 F32 -34.7(10)
F30 C20 C21 C22 85.7(10)
F31 C20 C21 C22 -39.6(12)
F29 C20 C21 C22 -155.9(7)
F33 C21 C22 F35 -167.2(6)
F32 C21 C22 F35 -50.1(8)
C20 C21 C22 F35 71.8(9)
F33 C21 C22 F34 80.1(7)
F32 C21 C22 F34 -162.8(6)
C20 C21 C22 F34 -40.9(9)
F33 C21 C22 C23 -39.9(9)
F32 C21 C22 C23 77.2(8)
C20 C21 C22 C23 -161.0(7)
F35 C22 C23 O5 -161.7(6)
F34 C22 C23 O5 -44.3(7)
C21 C22 C23 O5 72.9(8)
F35 C22 C23 C27 83.0(7)
F34 C22 C23 C27 -159.7(6)
C21 C22 C23 C27 -42.4(9)
F35 C22 C23 C24 -47.3(8)
F34 C22 C23 C24 70.0(7)
C21 C22 C23 C24 -172.7(7)
O5 C23 C24 F36 -44.2(7)
C27 C23 C24 F36 74.0(7)
C22 C23 C24 F36 -157.6(6)
O5 C23 C24 F37 66.3(7)
C27 C23 C24 F37 -175.6(6)
C22 C23 C24 F37 -47.1(8)
O5 C23 C24 C25 -167.2(7)
C27 C23 C24 C25 -49.1(10)
C22 C23 C24 C25 79.4(9)
F36 C24 C25 F39 -162.8(6)
F37 C24 C25 F39 87.0(8)
C23 C24 C25 F39 -39.6(10)
F36 C24 C25 F38 -43.8(8)
F37 C24 C25 F38 -154.0(6)
C23 C24 C25 F38 79.4(9)
F36 C24 C25 C26 75.8(9)
F37 C24 C25 C26 -34.4(10)
C23 C24 C25 C26 -160.9(8)
F39 C25 C26 F41 -173.2(8)
F38 C25 C26 F41 71.4(10)
C24 C25 C26 F41 -48.0(11)
F39 C25 C26 F40 -51.6(10)
F38 C25 C26 F40 -167.0(8)
C24 C25 C26 F40 73.6(10)
F39 C25 C26 F42 69.8(11)
F38 C25 C26 F42 -45.6(11)
C24 C25 C26 F42 -165.1(8)
C28 O6 C27 C23 -167.7(6)
C28 O6 C27 C29 -40.5(7)
O5 C23 C27 O6 -179.5(6)
C22 C23 C27 O6 -65.6(8)
C24 C23 C27 O6 62.8(8)
O5 C23 C27 C29 65.4(8)
C22 C23 C27 C29 179.3(6)
C24 C23 C27 C29 -52.3(9)
C27 O6 C28 O7 31.5(7)
C27 O6 C28 C37 -87.4(7)
C27 O6 C28 C38 146.6(6)
C29 O7 C28 O6 -7.4(7)
C29 O7 C28 C37 112.9(7)
C29 O7 C28 C38 -121.5(6)
C28 O7 C29 C27 -16.3(7)
C28 O7 C29 C30 -146.3(6)
O6 C27 C29 O7 34.6(6)
C23 C27 C29 O7 153.9(6)
O6 C27 C29 C30 158.0(6)
C23 C27 C29 C30 -82.6(8)
O7 C29 C30 O8 -176.8(6)
C27 C29 C30 O8 63.7(8)
O7 C29 C30 C31 -60.8(8)
C27 C29 C30 C31 179.7(6)
O7 C29 C30 C34 64.0(8)
C27 C29 C30 C34 -55.5(8)
O8 C30 C31 F43 -46.7(7)
C29 C30 C31 F43 -163.0(6)
C34 C30 C31 F43 71.3(7)
O8 C30 C31 F44 -165.0(6)
C29 C30 C31 F44 78.7(7)
C34 C30 C31 F44 -47.0(8)
O8 C30 C31 C32 72.0(8)
C29 C30 C31 C32 -44.3(8)
C34 C30 C31 C32 -169.9(6)
F43 C31 C32 F45 77.4(7)
F44 C31 C32 F45 -168.0(5)
C30 C31 C32 F45 -42.9(8)
F43 C31 C32 F46 -163.2(5)
F44 C31 C32 F46 -48.7(7)
C30 C31 C32 F46 76.5(8)
F43 C31 C32 C33 -44.0(8)
F44 C31 C32 C33 70.6(8)
C30 C31 C32 C33 -164.2(7)
F45 C32 C33 F49 69.5(9)
F46 C32 C33 F49 -47.7(9)
C31 C32 C33 F49 -167.8(7)
F45 C32 C33 F48 -49.8(9)
F46 C32 C33 F48 -167.1(6)
C31 C32 C33 F48 72.9(9)
F45 C32 C33 F47 -170.6(7)
F46 C32 C33 F47 72.2(8)
C31 C32 C33 F47 -47.9(10)
O8 C30 C34 F50 -169.3(6)
C31 C30 C34 F50 73.5(7)
C29 C30 C34 F50 -50.6(8)
O8 C30 C34 F51 -52.5(7)
C31 C30 C34 F51 -169.8(6)
C29 C30 C34 F51 66.1(7)
O8 C30 C34 C35 65.2(8)
C31 C30 C34 C35 -52.0(8)
C29 C30 C34 C35 -176.1(6)
F50 C34 C35 F52 -52.9(8)
F51 C34 C35 F52 -166.5(6)
C30 C34 C35 F52 75.2(8)
F50 C34 C35 F53 -172.3(6)
F51 C34 C35 F53 74.0(8)
C30 C34 C35 F53 -44.3(9)
F50 C34 C35 C36 68.2(8)
F51 C34 C35 C36 -45.4(8)
C30 C34 C35 C36 -163.7(7)
F52 C35 C36 F55 -168.8(6)
F53 C35 C36 F55 -53.8(8)
C34 C35 C36 F55 68.5(9)
F52 C35 C36 F56 -49.5(9)
F53 C35 C36 F56 65.5(8)
C34 C35 C36 F56 -172.2(7)
F52 C35 C36 F54 70.6(8)
F53 C35 C36 F54 -174.4(7)
C34 C35 C36 F54 -52.1(9)
